data_1518454
loop_
_publ_author_name
'Gryl, Marlena'
'Cenedese, Simone'
'Stadnicka, Katarzyna'

_publ_section_title
;
 Crystal Engineering and Charge Density Study of Pharmaceutical Nonlinear
 Optical Material: Melamine-Barbital Co-Crystal
;
_journal_issue 1
_journal_name_full 'The Journal of Physical Chemistry C'
_journal_page_first 590
_journal_paper_doi 10.1021/jp509210g
_journal_volume 119
_journal_year 2015
_chemical_formula_moiety 'C8 H12 N2 O3, C3 H6 N6'
_chemical_formula_sum 'C11 H18 N8 O3'
_chemical_formula_weight 310.33
_chemical_name_common 'melamine barbital addition compound'
_space_group_crystal_system orthorhombic
_space_group_IT_number 31
_space_group_name_H-M_alt 'P m n 21'
_symmetry_space_group_name_Hall 'P 2ac -2'
_symmetry_space_group_name_H-M 'P m n 21'
_audit_conform_dict_location ftp://ftp.iucr.org/pub/cif_core.dic
_audit_conform_dict_name cif_core.dic
_audit_conform_dict_version 2.3
_audit_creation_date '27-Aug-08 T18:13:55-00:00'
_audit_creation_method 'XD routine XDCIF'
_cell_angle_alpha 90
_cell_angle_beta 90
_cell_angle_gamma 90
_cell_formula_units_Z 2
_cell_length_a 9.5289(3)
_cell_length_b 9.1191(3)
_cell_length_c 8.6670(2)
_cell_measurement_reflns_used 8667
_cell_measurement_temperature 110(2)
_cell_measurement_theta_max 45.3807
_cell_measurement_theta_min 3.0857
_cell_volume 753.12(4)
_computing_cell_refinement
;
        CrysAlisPro, Oxford Diffraction Ltd.,
        Version 1.171.33.52 (release 06-11-2009 CrysAlis171 .NET)
        (compiled Nov  6 2009,16:24:50)
;
_computing_data_collection
;
        CrysAlisPro, Oxford Diffraction Ltd.,
        Version 1.171.33.52 (release 06-11-2009 CrysAlis171 .NET)
        (compiled Nov  6 2009,16:24:50)
;
_computing_data_reduction
;
        CrysAlisPro, Oxford Diffraction Ltd.,
        Version 1.171.33.52 (release 06-11-2009 CrysAlis171 .NET)
        (compiled Nov  6 2009,16:24:50)
;
_computing_molecular_graphics 'Volkov et al, (2006)'
_computing_publication_material 'Volkov et al, (2006)'
_computing_structure_refinement 'Volkov et al, (2006)'
_diffrn_ambient_temperature 110(2)
_diffrn_measured_fraction_theta_full 0.994
_diffrn_measured_fraction_theta_max 0.994
_diffrn_measurement_device_type 'SuperNova, Dual, Cu at zero, Atlas'
_diffrn_measurement_method '\w scans'
_diffrn_radiation_monochromator mirror
_diffrn_radiation_type MoK\a
_diffrn_radiation_wavelength 0.71073
_diffrn_reflns_av_R_equivalents 0.0287
_diffrn_reflns_av_unetI/netI 0.0532
_diffrn_reflns_limit_h_max 19
_diffrn_reflns_limit_h_min 0
_diffrn_reflns_limit_k_max 18
_diffrn_reflns_limit_k_min 0
_diffrn_reflns_limit_l_max 17
_diffrn_reflns_limit_l_min -17
_diffrn_reflns_number 32340
_diffrn_reflns_theta_full 45.50
_diffrn_reflns_theta_max 45.5
_diffrn_reflns_theta_min 3.09
_exptl_absorpt_coefficient_mu 0.104
_exptl_absorpt_correction_T_max 0.9917
_exptl_absorpt_correction_T_min 0.9775
_exptl_absorpt_correction_type multi-scan
_exptl_absorpt_process_details
;
        CrysAlisPro, Oxford Diffraction Ltd.,
        Version 1.171.33.66 (release 28-04-2010 CrysAlis171 .NET)
        (compiled Apr 28 2010,14:27:37)
        Empirical absorption correction using spherical harmonics,
 implemented in SCALE3 ABSPACK scaling algorithm.
;
_exptl_crystal_colour colorless
_exptl_crystal_density_diffrn 1.369
_exptl_crystal_density_method 'not measured'
_exptl_crystal_description needle
_exptl_crystal_F_000 328
_exptl_crystal_size_max 0.22
_exptl_crystal_size_mid 0.12
_exptl_crystal_size_min 0.08
_refine_diff_density_max 0.255
_refine_diff_density_min -0.237
_refine_diff_density_rms 0.051
_refine_ls_extinction_method none
_refine_ls_goodness_of_fit_ref 0.952
_refine_ls_matrix_type full
_refine_ls_number_parameters 304
_refine_ls_number_reflns 3751
_refine_ls_number_restraints 0
_refine_ls_R_factor_all 0.089
_refine_ls_R_factor_gt 0.028
_refine_ls_shift/su_max 0.00003
_refine_ls_structure_factor_coef F
_refine_ls_weighting_details
;
        calc w1 = 1/[s^2^(Fo)]
;
_refine_ls_weighting_scheme calc
_refine_ls_wR_factor_ref 0.023
_reflns_number_gt 2306
_reflns_number_total 3440
_reflns_threshold_expression >2\s(I)
_cod_data_source_file jp509210g_si_001.cif
_cod_data_source_block mw
_cod_depositor_comments 'Adding full bibliography for 1518454.cif.'
_cod_database_code 1518454

loop_
_space_group_symop_operation_xyz
'x, y, z'
'-x+1/2, -y, z+1/2'
'-x, y, z'
'x+1/2, -y, z+1/2'

loop_
_atom_local_axes_atom_label
_atom_local_axes_atom0
_atom_local_axes_ax1
_atom_local_axes_atom1
_atom_local_axes_atom2
_atom_local_axes_ax2
O(2A) DUM2 X O(2A) H(2B2) Y
O(4A) C(4A) Z O(4A) N(1A) Y
N(3B) C(4B) Z N(3B) C(2B) Y
N(4B) DUM0 X N(4B) C(4B) Y
N(1B) DUM11 X N(1B) C(2B) Y
N(1A) H(1A) Z N(1A) C(2A) Y
N(2B) O(2A) Z N(2B) C(2B) Y
C(4B) DUM1 X C(4B) N(3B) Y
C(5A) DUM4 X C(5A) DUM12 Y
C(2A) DUM3 X C(2A) N(1A) Y
C(4A) O(4A) Z C(4A) N(1A) Y
C(2B) N(2B) Z C(2B) N(1B) Y
C(8A) DUM5 X C(8A) C(9A) Y
C(7A) DUM6 X C(7A) C(10A) Y
C(10A) DUM7 X C(10A) H(12) Y
C(9A) DUM8 X C(9A) H(92) Y
H(4B) N(4B) Z H(4B) C(4B) Y
H(1A) N(1A) Z H(1A) C(2A) Y
H(2B2) N(2B) Z H(2B2) H(2B1) Y
H(2B1) N(2B) Z H(2B1) H(2B2) Y
H(81) C(8A) Z H(81) C(9A) Y
H(71) C(7A) Z H(71) C(5A) Y
H(11) C(10A) Z H(11) H(12) Y
H(12) DUM10 X H(12) H(11) Y
H(91) C(9A) Z H(91) H(92) Y
H(92) DUM9 X H(92) H(91) Y

loop_
_atom_rho_multipole_atom_label
_atom_rho_multipole_coeff_Pv
_atom_rho_multipole_coeff_P00
_atom_rho_multipole_coeff_P11
_atom_rho_multipole_coeff_P1-1
_atom_rho_multipole_coeff_P10
_atom_rho_multipole_coeff_P20
_atom_rho_multipole_coeff_P21
_atom_rho_multipole_coeff_P2-1
_atom_rho_multipole_coeff_P22
_atom_rho_multipole_coeff_P2-2
_atom_rho_multipole_coeff_P30
_atom_rho_multipole_coeff_P31
_atom_rho_multipole_coeff_P3-1
_atom_rho_multipole_coeff_P32
_atom_rho_multipole_coeff_P3-2
_atom_rho_multipole_coeff_P33
_atom_rho_multipole_coeff_P3-3
_atom_rho_multipole_coeff_P40
_atom_rho_multipole_coeff_P41
_atom_rho_multipole_coeff_P4-1
_atom_rho_multipole_coeff_P42
_atom_rho_multipole_coeff_P4-2
_atom_rho_multipole_coeff_P43
_atom_rho_multipole_coeff_P4-3
_atom_rho_multipole_coeff_P44
_atom_rho_multipole_coeff_P4-4
_atom_rho_multipole_kappa
_atom_rho_multipole_kappa_prime0
_atom_rho_multipole_kappa_prime1
_atom_rho_multipole_kappa_prime2
_atom_rho_multipole_kappa_prime3
_atom_rho_multipole_kappa_prime4
O(2A) 3.11(2) 0 0 0.028(19) -0.033(16) -0.013(17) 0 0.029(15) 0.058(16) 0 -0.035(14) 0 0.043(13) -0.002(13) 0 0 0.039(11) 0 0 0 0 0 0 0 0 0 0.971667 1 1 1 1 1
O(4A) 6.21(3) 0 0.04(3) 0.03(2) -0.03(3) 0.09(3) -0.03(3) -0.06(2) -0.13(3) 0.02(2) 0.09(2) -0.097(19) -0.040(15) 0.047(16) -0.09(2) 0.15(2) 0.050(17) 0 0 0 0 0 0 0 0 0 0.972324 1 1 1 1 1
N(3B) 5.66(4) 0 0.027(19) -0.04(2) -0.05(2) 0.01(2) -0.034(19) 0.006(19) -0.131(18) 0.016(16) 0.13(2) 0.038(16) -0.045(16) 0.076(17) -0.072(18) -0.09(2) -0.060(15) 0 0 0 0 0 0 0 0 0 0.950437 1 1 1 1 1
N(4B) 2.71(4) 0 0 -0.026(18) 0.022(14) -0.043(16) 0 -0.024(14) 0.041(15) 0 -0.051(14) 0 -0.011(12) -0.011(12) 0 0 -0.101(13) 0 0 0 0 0 0 0 0 0 0.969029 1 1 1 1 1
N(1B) 2.84(2) 0 0 0.014(16) 0.068(13) -0.056(14) 0 0.047(12) 0.016(14) 0 0.021(15) 0 -0.015(10) 0.058(13) 0 0 0.075(13) 0 0 0 0 0 0 0 0 0 0.944414 1 1 1 1 1
N(1A) 5.35(5) 0 0.01(2) -0.02(3) 0.06(3) 0.06(2) 0.028(17) 0.02(2) -0.04(2) -0.016(18) 0.21(2) 0.073(16) 0.041(17) 0.215(19) 0.004(18) -0.102(19) 0.06(2) 0 0 0 0 0 0 0 0 0 0.962871 1 1 1 1 1
N(2B) 5.42(5) 0 0.00(2) 0.03(3) 0.00(2) -0.05(2) 0.006(18) -0.02(2) -0.06(2) 0.03(2) 0.20(2) 0.009(16) 0.001(15) 0.078(17) 0.082(19) -0.15(2) 0.006(15) 0 0 0 0 0 0 0 0 0 0.958994 1 1 1 1 1
C(4B) 1.88(3) 0 0 0.031(18) 0.008(13) -0.116(16) 0 -0.020(14) -0.025(17) 0 -0.020(17) 0 0.010(13) -0.033(16) 0 0 0.186(17) 0 0 0 0 0 0 0 0 0 1.003193 1 1 1 1 1
C(5A) 1.84(3) 0 0 -0.049(14) 0.039(15) 0.035(15) 0 -0.005(12) -0.063(13) 0 0.029(16) 0 -0.096(14) -0.002(14) 0 0 0.058(14) 0 0 0 0 0 0 0 0 0 1.006642 1 1 1 1 1
C(2A) 1.90(3) 0 0 -0.063(19) -0.016(13) -0.117(16) 0 0.033(13) -0.02(2) 0 0.043(16) 0 -0.035(14) 0.022(15) 0 0 0.192(17) 0 0 0 0 0 0 0 0 0 0.973594 1 1 1 1 1
C(4A) 3.99(5) 0 -0.01(2) -0.13(2) 0.02(3) 0.22(3) -0.02(2) 0.07(2) -0.24(2) -0.096(18) 0.24(3) 0.01(2) 0.05(3) 0.20(2) -0.03(2) -0.08(3) 0.07(2) 0 0 0 0 0 0 0 0 0 0.968496 1 1 1 1 1
C(2B) 3.36(4) 0 0.034(18) 0.02(2) -0.04(2) 0.13(2) -0.001(18) -0.05(2) -0.15(2) -0.042(18) 0.22(2) -0.03(2) 0.03(3) 0.13(2) -0.01(2) 0.09(3) 0.011(19) 0 0 0 0 0 0 0 0 0 1.031021 1 1 1 1 1
C(8A) 1.78(3) 0 0 0.007(10) 0.020(9) 0.030(9) 0 -0.034(9) -0.050(10) 0 0.018(10) 0 -0.096(12) 0.008(9) 0 0 -0.062(9) 0 0 0 0 0 0 0 0 0 1.017595 1 1 1 1 1
C(7A) 1.78(3) 0 0 0.007(10) 0.020(9) 0.030(9) 0 -0.034(9) -0.050(10) 0 0.018(10) 0 -0.096(12) 0.008(9) 0 0 -0.062(9) 0 0 0 0 0 0 0 0 0 1.017595 1 1 1 1 1
C(10A) 2.37(2) 0 0 0.000(10) -0.008(11) 0.061(11) 0 0.040(11) -0.030(10) 0 0.000(11) 0 -0.061(11) -0.035(11) 0 0 -0.048(11) 0 0 0 0 0 0 0 0 0 0.960491 1 1 1 1 1
C(9A) 2.37(2) 0 0 0.000(10) -0.008(11) 0.061(11) 0 0.040(11) -0.030(10) 0 0.000(11) 0 -0.061(11) -0.035(11) 0 0 -0.048(11) 0 0 0 0 0 0 0 0 0 0.960491 1 1 1 1 1
H(4B) 0.75(3) 0 0 0 0.10(2) 0.03(3) 0 0 0 0 0 0 0 0 0 0 0 0 0 0 0 0 0 0 0 0 1.2 1.2 1.2 1.2 1.2 1.2
H(1A) 0.65(3) 0 0 0 0.05(3) 0.03(3) 0 0 0 0 0 0 0 0 0 0 0 0 0 0 0 0 0 0 0 0 1.2 1.2 1.2 1.2 1.2 1.2
H(2B2) 0.75(2) 0 0 0 0.164(17) 0.076(19) 0 0 0 0 0 0 0 0 0 0 0 0 0 0 0 0 0 0 0 0 1.2 1.2 1.2 1.2 1.2 1.2
H(2B1) 0.75(2) 0 0 0 0.164(17) 0.076(19) 0 0 0 0 0 0 0 0 0 0 0 0 0 0 0 0 0 0 0 0 1.2 1.2 1.2 1.2 1.2 1.2
H(81) 0.995(17) 0 0 0 0.206(13) 0.060(17) 0 0 0 0 0 0 0 0 0 0 0 0 0 0 0 0 0 0 0 0 1.2 1.2 1.2 1.2 1.2 1.2
H(71) 0.995(17) 0 0 0 0.206(13) 0.060(17) 0 0 0 0 0 0 0 0 0 0 0 0 0 0 0 0 0 0 0 0 1.2 1.2 1.2 1.2 1.2 1.2
H(11) 0.833(11) 0 0 0 0.023(7) -0.001(9) 0 0 0 0 0 0 0 0 0 0 0 0 0 0 0 0 0 0 0 0 1.2 1.2 1.2 1.2 1.2 1.2
H(12) 0.419(11) 0 0 0 0.023(7) -0.001(9) 0 0 0 0 0 0 0 0 0 0 0 0 0 0 0 0 0 0 0 0 1.2 1.2 1.2 1.2 1.2 1.2
H(91) 0.833(11) 0 0 0 0.023(7) -0.001(9) 0 0 0 0 0 0 0 0 0 0 0 0 0 0 0 0 0 0 0 0 1.2 1.2 1.2 1.2 1.2 1.2
H(92) 0.419(11) 0 0 0 0.023(7) -0.001(9) 0 0 0 0 0 0 0 0 0 0 0 0 0 0 0 0 0 0 0 0 1.2 1.2 1.2 1.2 1.2 1.2

loop_
_atom_site_label
_atom_site_type_symbol
_atom_site_fract_x
_atom_site_fract_y
_atom_site_fract_z
_atom_site_U_iso_or_equiv
_atom_site_adp_type
_atom_site_occupancy
_atom_site_symmetry_multiplicity
O(2A) O 0.5 0.1432(2) 0.6427(2) 0.016 Uani 1 2
O(4A) O 0.25212(14) 0.39890(18) 0.995302 0.024 Uani 1 4
N(3B) N 0.12545(10) 0.12672(10) 0.7108(2) 0.012 Uani 1 4
N(4B) N 0 0.22351(19) 0.9136(2) 0.016 Uani 1 2
N(1B) N 0 0.02401(15) 0.4961(2) 0.013 Uani 1 2
N(1A) N 0.37727(11) 0.27840(11) 0.8154(2) 0.013 Uani 1 4
N(2B) N 0.24083(12) 0.02928(13) 0.5024(2) 0.019 Uani 1 4
C(4B) C 0 0.15795(13) 0.7751(2) 0.011 Uani 1 2
C(5A) C 0.5 0.43900(14) 1.0029(2) 0.013 Uani 1 2
C(2A) C 0.5 0.22802(15) 0.7528(2) 0.012 Uani 1 2
C(4A) C 0.36660(10) 0.36975(10) 0.9405(2) 0.014 Uani 1 4
C(2B) C 0.11851(10) 0.06057(9) 0.5711(2) 0.012 Uani 1 4
C(8A) C 0.5 0.43536(14) 1.1814(2) 0.019 Uani 1 2
C(7A) C 0.5 0.60304(13) 0.9502(2) 0.017 Uani 1 2
C(10A) C 0.5 0.62928(16) 0.7766(2) 0.027 Uani 1 2
C(9A) C 0.5 0.28151(18) 1.2507(3) 0.035 Uani 1 2
H(4B) H -0.090778 0.267003 0.952958 0.018211 Uiso 1 4
H(1A) H 0.287292 0.229492 0.779615 0.017859 Uiso 1 4
H(2B2) H 0.332272 0.059954 0.552024 0.017267 Uiso 1 4
H(2B1) H 0.236438 -0.018109 0.397091 0.023387 Uiso 1 4
H(81) H 0.592108 0.492946 1.225557 0.022446 Uiso 1 4
H(71) H 0.597626 0.647416 0.996819 0.021905 Uiso 1 4
H(11) H 0.591359 0.583966 0.721118 0.020966 Uiso 1 4
H(12) H 0.5 0.745575 0.754952 0.033911 Uiso 1 2
H(91) H 0.592913 0.222624 1.21657 0.019827 Uiso 1 4
H(92) H 0.5 0.289153 1.374743 0.032032 Uiso 1 2

loop_
_atom_site_aniso_label
_atom_site_aniso_U_11
_atom_site_aniso_U_22
_atom_site_aniso_U_33
_atom_site_aniso_U_23
_atom_site_aniso_U_13
_atom_site_aniso_U_12
O(2A) 0.0108(6) 0.0232(6) 0.0131(5) -0.0070(5) 0 0
O(4A) 0.0107(5) 0.0340(6) 0.0258(5) -0.0157(5) 0.0057(5) -0.0027(4)
N(3B) 0.0090(3) 0.0175(3) 0.0091(3) -0.0032(3) -0.0002(3) -0.0003(3)
N(4B) 0.0099(5) 0.0265(6) 0.0109(4) -0.0052(5) 0 0
N(1B) 0.0095(5) 0.0184(5) 0.0101(4) -0.0034(5) 0 0
N(1A) 0.0094(3) 0.0173(4) 0.0128(3) -0.0049(3) 0.0002(3) -0.0002(4)
N(2B) 0.0113(4) 0.0279(5) 0.0167(4) -0.0110(4) 0.0027(3) -0.0006(4)
C(4B) 0.0093(5) 0.0153(5) 0.0091(4) -0.0015(4) 0 0
C(5A) 0.0132(5) 0.0159(5) 0.0113(4) -0.0029(4) 0 0
C(2A) 0.0100(5) 0.0162(5) 0.0102(4) -0.0028(4) 0 0
C(4A) 0.0104(4) 0.0182(3) 0.0145(3) -0.0060(3) 0.0022(3) -0.0012(3)
C(2B) 0.0093(3) 0.0156(3) 0.0113(3) -0.0023(3) 0.0006(3) -0.0002(3)
C(8A) 0.0257(6) 0.0200(5) 0.0107(4) -0.0025(4) 0 0
C(7A) 0.0212(5) 0.0155(4) 0.0155(4) -0.0032(4) 0 0
C(10A) 0.0430(8) 0.0223(5) 0.0156(5) 0.0020(5) 0 0
C(9A) 0.0657(10) 0.0246(6) 0.0159(5) 0.0043(5) 0 0

loop_
_geom_angle_atom_site_label_1
_geom_angle_atom_site_label_2
_geom_angle_atom_site_label_3
_geom_angle
_geom_angle_site_symmetry_1
_geom_angle_site_symmetry_2
_geom_angle_site_symmetry_3
_geom_angle_publ_flag
C(4B) N(3B) C(2B) 114.81(9) 1_555 1_555 1_555 yes
C(2A) N(1A) C(4A) 125.51(11) 1_555 1_555 1_555 yes
N(3B) C(4B) N(4B) 117.61(6) 1_555 1_555 1_555 yes
O(2A) C(2A) N(1A) 121.30(6) 1_555 1_555 1_555 yes
O(4A) C(4A) N(1A) 120.45(11) 1_555 1_555 1_555 yes
O(4A) C(4A) C(5A) 121.32(10) 1_555 1_555 1_555 yes
N(1A) C(4A) C(5A) 118.16(9) 1_555 1_555 1_555 yes
N(3B) C(2B) N(1B) 125.70(10) 1_555 1_555 1_555 yes
N(3B) C(2B) N(2B) 116.71(9) 1_555 1_555 1_555 yes
N(1B) C(2B) N(2B) 117.59(9) 1_555 1_555 1_555 yes
C(7A) C(10A) H(11) 112.38 1_555 1_555 1_555 yes
C(7A) C(10A) H(12) 109.08 1_555 1_555 1_555 yes
H(11) C(10A) H(12) 107.45 1_555 1_555 1_555 yes
C(8A) C(9A) H(91) 110.49 1_555 1_555 1_555 yes
C(8A) C(9A) H(92) 109.47 1_555 1_555 1_555 yes
H(91) C(9A) H(92) 107.86 1_555 1_555 1_555 yes

loop_
_geom_bond_atom_site_label_1
_geom_bond_atom_site_label_2
_geom_bond_distance
_geom_bond_site_symmetry_1
_geom_bond_site_symmetry_2
_geom_bond_publ_flag
O(2A) C(2A) 1.2281(19) 1_555 1_555 yes
O(4A) C(4A) 1.2190(14) 1_555 1_555 yes
N(3B) C(4B) 1.3490(10) 1_555 1_555 yes
N(3B) C(2B) 1.3548(11) 1_555 1_555 yes
N(4B) C(4B) 1.3411(17) 1_555 1_555 yes
N(1B) C(2B) 1.3451(11) 1_555 1_555 yes
N(1A) C(2A) 1.3688(12) 1_555 1_555 yes
N(1A) C(4A) 1.3713(12) 1_555 1_555 yes
N(2B) C(2B) 1.3394(13) 1_555 1_555 yes
C(5A) C(4A) 1.5187(11) 1_555 1_555 yes
C(8A) C(9A) 1.526(2) 1_555 1_555 yes
C(7A) C(10A) 1.5233(18) 1_555 1_555 yes
C(10A) H(11) 1.077 1_555 1_555 yes
C(10A) H(12) 1.077 1_555 1_555 yes
C(9A) H(91) 1.077 1_555 1_555 yes
C(9A) H(92) 1.077 1_555 1_555 yes
